data_4519093
loop_
_publ_author_name
'Pan, Yu-Liang'
'Shao, Ying-Bo'
'Wang, Jie'
'Liu, Zhen'
'Chen, Li'
'Li, Xin'

_publ_section_title
;
 Kinetic Resolution of 2H-Azirines by Asymmetric Allylation Reactions
;
_journal_name_full 'ACS Catalysis'
_journal_page_first 13752
_journal_page_last 13760
_journal_paper_doi 10.1021/acscatal.1c03875
_journal_year 2021
_chemical_absolute_configuration ad
_chemical_formula_moiety 'C17 H16 Cl N'
_chemical_formula_sum 'C17 H16 Cl N'
_chemical_formula_weight 269.76
_space_group_crystal_system monoclinic
_space_group_IT_number 4
_space_group_name_Hall 'P 2yb'
_space_group_name_H-M_alt 'P 1 21 1'
_atom_sites_solution_hydrogens mixed
_atom_sites_solution_primary dual
_audit_creation_date 2020-07-21
_audit_creation_method
;
Olex2 1.2
(compiled 2018.05.29 svn.r3508 for OlexSys, GUI svn.r5506)
;
_cell_angle_alpha 90
_cell_angle_beta 105.121(8)
_cell_angle_gamma 90
_cell_formula_units_Z 2
_cell_length_a 8.6110(6)
_cell_length_b 9.7776(6)
_cell_length_c 8.9599(6)
_cell_measurement_reflns_used 4348
_cell_measurement_temperature 113(2)
_cell_measurement_theta_max 32.6590
_cell_measurement_theta_min 2.4270
_cell_volume 728.26(9)
_computing_cell_refinement 'CrysAlisPro 1.171.38.46 (Rigaku OD, 2015)'
_computing_data_collection CrystalClear(Rigaku,2008)
_computing_data_reduction 'CrysAlisPro 1.171.38.46 (Rigaku OD, 2015)'
_computing_molecular_graphics 'Olex2 (Dolomanov et al., 2009)'
_computing_publication_material 'Olex2 (Dolomanov et al., 2009)'
_computing_structure_refinement 'ShelXL (Sheldrick, 2015)'
_computing_structure_solution 'ShelXT (Sheldrick, 2015)'
_diffrn_ambient_temperature 113.15
_diffrn_detector 'CCD plate'
_diffrn_measured_fraction_theta_full 0.994
_diffrn_measured_fraction_theta_max 0.994
_diffrn_measurement_details
;
List of Runs (angles in degrees, time in seconds):

  # Type    Start    End  Width  t~exp~   \w     \q     \k     \f   Frames
--------------------------------------------------------------------------
  1  \w   -115.00  65.00   2.00    3.00    --  -25.00  45.00   0.00   90
  2  \w   -115.00  65.00   2.00    3.00    --  -25.00  45.00  90.00   90
  3  \w   -115.00  65.00   2.00    3.00    --  -25.00  45.00 180.00   90
;
_diffrn_measurement_device 'abstract diffractometer'
_diffrn_measurement_device_type 'Rigaku Saturn 70 CCD'
_diffrn_measurement_method '\w scans'
_diffrn_orient_matrix_type 'CrysAlisPro convention (1999,Acta A55,543-557)'
_diffrn_orient_matrix_UB_11 0.0773950000
_diffrn_orient_matrix_UB_12 -0.0243736000
_diffrn_orient_matrix_UB_13 -0.0005203000
_diffrn_orient_matrix_UB_21 0.0357927000
_diffrn_orient_matrix_UB_22 0.0533913000
_diffrn_orient_matrix_UB_23 0.0510307000
_diffrn_orient_matrix_UB_31 0.0004514000
_diffrn_orient_matrix_UB_32 -0.0427251000
_diffrn_orient_matrix_UB_33 0.0641473000
_diffrn_radiation_monochromator confocal
_diffrn_radiation_probe x-ray
_diffrn_radiation_type MoK\a
_diffrn_radiation_wavelength 0.71073
_diffrn_reflns_av_R_equivalents 0.0401
_diffrn_reflns_av_unetI/netI 0.0477
_diffrn_reflns_Laue_measured_fraction_full 0.994
_diffrn_reflns_Laue_measured_fraction_max 0.994
_diffrn_reflns_limit_h_max 10
_diffrn_reflns_limit_h_min -10
_diffrn_reflns_limit_k_max 12
_diffrn_reflns_limit_k_min -12
_diffrn_reflns_limit_l_max 11
_diffrn_reflns_limit_l_min -10
_diffrn_reflns_number 7478
_diffrn_reflns_point_group_measured_fraction_full 0.990
_diffrn_reflns_point_group_measured_fraction_max 0.987
_diffrn_reflns_theta_full 25.242
_diffrn_reflns_theta_max 26.372
_diffrn_reflns_theta_min 2.450
_diffrn_source 'rotating anode'
_diffrn_source_type 'Enhance (Mo) X-ray Source'
_exptl_absorpt_coefficient_mu 0.248
_exptl_absorpt_correction_T_max 1.00000
_exptl_absorpt_correction_T_min 0.39663
_exptl_absorpt_correction_type multi-scan
_exptl_absorpt_process_details 'CrysAlisPro 1.171.38.46 (Rigaku Oxford Diffraction, 2015)'
_exptl_crystal_density_diffrn 1.230
_exptl_crystal_description block
_exptl_crystal_F_000 284
_exptl_crystal_size_max 0.2
_exptl_crystal_size_mid 0.18
_exptl_crystal_size_min 0.16
_refine_diff_density_max 0.139
_refine_diff_density_min -0.239
_refine_diff_density_rms 0.036
_refine_ls_abs_structure_details
;
 Flack x determined using 1074 quotients [(I+)-(I-)]/[(I+)+(I-)]
 (Parsons, Flack and Wagner, Acta Cryst. B69 (2013) 249-259).
;
_refine_ls_abs_structure_Flack -0.07(3)
_refine_ls_extinction_method none
_refine_ls_goodness_of_fit_ref 1.033
_refine_ls_hydrogen_treatment mixed
_refine_ls_matrix_type full
_refine_ls_number_parameters 184
_refine_ls_number_reflns 2952
_refine_ls_number_restraints 5
_refine_ls_restrained_S_all 1.033
_refine_ls_R_factor_all 0.0434
_refine_ls_R_factor_gt 0.0365
_refine_ls_shift/su_max 0.000
_refine_ls_shift/su_mean 0.000
_refine_ls_structure_factor_coef Fsqd
_refine_ls_weighting_details 'w=1/[\s^2^(Fo^2^)+(0.0369P)^2^+0.0556P] where P=(Fo^2^+2Fc^2^)/3'
_refine_ls_weighting_scheme calc
_refine_ls_wR_factor_gt 0.0759
_refine_ls_wR_factor_ref 0.0788
_reflns_Friedel_coverage 0.871
_reflns_Friedel_fraction_full 0.985
_reflns_Friedel_fraction_max 0.979
_reflns_number_gt 2662
_reflns_number_total 2952
_reflns_threshold_expression 'I > 2\s(I)'
_cod_data_source_file cs1c03875_si_002.cif
_cod_data_source_block r20200710d
_cod_database_code 4519093
_shelx_shelxl_version_number 2018/3
_chemical_oxdiff_formula 'C11 H10 N O'
_shelx_space_group_comment
;
The symmetry employed for this shelxl refinement is uniquely defined
by the following loop, which should always be used as a source of
symmetry information in preference to the above space-group names.
They are only intended as comments.
;
_shelx_estimated_absorpt_t_max 0.961
_shelx_estimated_absorpt_t_min 0.952
_reflns_odcompleteness_completeness 99.44
_reflns_odcompleteness_iscentric 1
_reflns_odcompleteness_theta 26.32
_olex2_refinement_description
;
1. Fixed Uiso
 At 1.2 times of:
  All C(H) groups, All C(H,H) groups
2. Restrained distances
 C1-H1A = C1-H1B
 0.95 with sigma of 0.01
 H1B-H1A
 1.55 with sigma of 0.01
 N1-H1
 0.9 with sigma of 0.01
3.a Ternary CH refined with riding coordinates:
 C11(H11)
3.b Secondary CH2 refined with riding coordinates:
 C3(H3A,H3B)
3.c Aromatic/amide H refined with riding coordinates:
 C2(H2), C6(H6), C7(H7), C8(H8), C9(H9), C10(H10), C13(H13), C14(H14),
 C16(H16), C17(H17)
;
_olex2_submission_special_instructions 'No special instructions were received'
_oxdiff_exptl_absorpt_empirical_details
;
Empirical correction (ABSPACK) includes:
- Absorption correction using spherical harmonics
- Frame scaling
- Detector area scaling
;
_oxdiff_exptl_absorpt_empirical_full_max 2.438
_oxdiff_exptl_absorpt_empirical_full_min 0.569

loop_
_space_group_symop_operation_xyz
'x, y, z'
'-x, y+1/2, -z'

loop_
_atom_site_label
_atom_site_type_symbol
_atom_site_fract_x
_atom_site_fract_y
_atom_site_fract_z
_atom_site_U_iso_or_equiv
_atom_site_adp_type
_atom_site_occupancy
_atom_site_site_symmetry_order
_atom_site_calc_flag
_atom_site_refinement_flags_posn
_atom_site_refinement_flags_adp
_atom_site_refinement_flags_occupancy
_atom_site_disorder_assembly
_atom_site_disorder_group
Cl1 Cl 0.23851(8) 0.50557(7) -0.29885(7) 0.03151(19) Uani 1 1 d . . . . .
N1 N 0.5226(3) 0.4177(2) 0.4819(3) 0.0265(5) Uani 1 1 d D . . . .
C1 C 0.7745(5) 0.5130(5) 0.9007(4) 0.0531(10) Uani 1 1 d D . . . .
C2 C 0.7984(4) 0.5427(3) 0.7656(3) 0.0319(7) Uani 1 1 d . . . . .
H2 H 0.897976 0.516600 0.746989 0.038 Uiso 1 1 calc R . . . .
C3 C 0.6785(3) 0.6150(3) 0.6388(3) 0.0269(6) Uani 1 1 d . . . . .
H3A H 0.723413 0.704286 0.618733 0.032 Uiso 1 1 calc R . . . .
H3B H 0.579607 0.632780 0.672364 0.032 Uiso 1 1 calc R . . . .
C4 C 0.6358(3) 0.5314(3) 0.4898(3) 0.0219(6) Uani 1 1 d . . . . .
C5 C 0.7703(3) 0.5070(3) 0.4167(3) 0.0211(5) Uani 1 1 d . . . . .
C6 C 0.8289(3) 0.3758(3) 0.4069(3) 0.0255(6) Uani 1 1 d . . . . .
H6 H 0.779870 0.300345 0.443472 0.031 Uiso 1 1 calc R . . . .
C7 C 0.9583(3) 0.3538(3) 0.3442(3) 0.0321(7) Uani 1 1 d . . . . .
H7 H 0.997022 0.263632 0.337685 0.039 Uiso 1 1 calc R . . . .
C8 C 1.0302(3) 0.4623(3) 0.2917(3) 0.0353(8) Uani 1 1 d . . . . .
H8 H 1.119285 0.447453 0.249599 0.042 Uiso 1 1 calc R . . . .
C9 C 0.9731(4) 0.5927(3) 0.3000(4) 0.0352(8) Uani 1 1 d . . . . .
H9 H 1.022669 0.667593 0.263011 0.042 Uiso 1 1 calc R . . . .
C10 C 0.8436(3) 0.6157(3) 0.3620(3) 0.0285(7) Uani 1 1 d . . . . .
H10 H 0.804943 0.706086 0.367091 0.034 Uiso 1 1 calc R . . . .
C11 C 0.4652(3) 0.5435(3) 0.3925(3) 0.0234(6) Uani 1 1 d . . . . .
H11 H 0.394315 0.603005 0.437266 0.028 Uiso 1 1 calc R . . . .
C12 C 0.4164(3) 0.5324(3) 0.2213(3) 0.0224(6) Uani 1 1 d . . . . .
C13 C 0.3467(3) 0.6448(3) 0.1346(3) 0.0273(6) Uani 1 1 d . . . . .
H13 H 0.335347 0.727836 0.185838 0.033 Uiso 1 1 calc R . . . .
C14 C 0.2933(3) 0.6384(3) -0.0250(3) 0.0281(6) Uani 1 1 d . . . . .
H14 H 0.246277 0.715989 -0.083372 0.034 Uiso 1 1 calc R . . . .
C15 C 0.3099(3) 0.5168(3) -0.0975(3) 0.0235(6) Uani 1 1 d . . . . .
C16 C 0.3804(3) 0.4039(3) -0.0149(3) 0.0282(6) Uani 1 1 d . . . . .
H16 H 0.391657 0.321113 -0.066698 0.034 Uiso 1 1 calc R . . . .
C17 C 0.4347(3) 0.4128(3) 0.1447(3) 0.0257(6) Uani 1 1 d . . . . .
H17 H 0.485114 0.335905 0.202242 0.031 Uiso 1 1 calc R . . . .
H1 H 0.486(4) 0.416(4) 0.567(2) 0.043(10) Uiso 1 1 d D . . . .
H1A H 0.848(3) 0.464(4) 0.979(3) 0.064(13) Uiso 1 1 d D . . . .
H1B H 0.679(3) 0.534(4) 0.930(4) 0.068(13) Uiso 1 1 d D . . . .

loop_
_atom_site_aniso_label
_atom_site_aniso_U_11
_atom_site_aniso_U_22
_atom_site_aniso_U_33
_atom_site_aniso_U_23
_atom_site_aniso_U_13
_atom_site_aniso_U_12
Cl1 0.0366(4) 0.0350(4) 0.0219(3) 0.0001(3) 0.0057(3) 0.0037(3)
N1 0.0285(12) 0.0289(14) 0.0229(13) 0.0016(10) 0.0079(10) -0.0040(10)
C1 0.070(2) 0.057(2) 0.0267(16) -0.001(2) 0.0028(17) -0.016(3)
C2 0.0364(15) 0.0309(18) 0.0244(14) -0.0019(12) 0.0007(12) -0.0037(12)
C3 0.0285(14) 0.0282(16) 0.0238(14) -0.0043(12) 0.0066(12) 0.0005(12)
C4 0.0219(12) 0.0225(15) 0.0211(13) -0.0007(11) 0.0051(10) -0.0007(11)
C5 0.0184(11) 0.0235(13) 0.0185(11) 0.0006(13) -0.0007(9) -0.0004(12)
C6 0.0231(13) 0.0252(15) 0.0269(15) -0.0012(12) 0.0041(11) 0.0018(11)
C7 0.0219(14) 0.0391(18) 0.0322(16) -0.0064(14) 0.0013(12) 0.0059(13)
C8 0.0220(14) 0.057(2) 0.0263(16) -0.0088(14) 0.0046(12) -0.0021(13)
C9 0.0346(17) 0.045(2) 0.0275(17) 0.0005(14) 0.0106(13) -0.0146(15)
C10 0.0344(16) 0.0264(15) 0.0241(15) 0.0008(12) 0.0064(12) -0.0024(12)
C11 0.0211(12) 0.0248(15) 0.0251(13) -0.0013(11) 0.0077(11) 0.0005(10)
C12 0.0168(11) 0.0246(16) 0.0261(13) -0.0009(11) 0.0063(10) -0.0033(10)
C13 0.0269(14) 0.0237(15) 0.0293(16) -0.0045(12) 0.0036(12) -0.0002(11)
C14 0.0296(15) 0.0246(15) 0.0278(16) 0.0025(12) 0.0033(12) 0.0011(12)
C15 0.0210(11) 0.0288(16) 0.0211(12) 0.0006(14) 0.0065(10) -0.0031(13)
C16 0.0315(15) 0.0261(16) 0.0291(15) -0.0027(12) 0.0114(12) 0.0028(13)
C17 0.0258(14) 0.0249(15) 0.0260(14) 0.0024(12) 0.0060(12) 0.0024(11)

loop_
_atom_type_symbol
_atom_type_description
_atom_type_scat_dispersion_real
_atom_type_scat_dispersion_imag
_atom_type_scat_source
C C 0.0033 0.0016 'International Tables Vol C Tables 4.2.6.8 and 6.1.1.4'
H H 0.0000 0.0000 'International Tables Vol C Tables 4.2.6.8 and 6.1.1.4'
Cl Cl 0.1484 0.1585 'International Tables Vol C Tables 4.2.6.8 and 6.1.1.4'
N N 0.0061 0.0033 'International Tables Vol C Tables 4.2.6.8 and 6.1.1.4'

loop_
_geom_angle_atom_site_label_1
_geom_angle_atom_site_label_2
_geom_angle_atom_site_label_3
_geom_angle
_geom_angle_site_symmetry_1
_geom_angle_site_symmetry_3
_geom_angle_publ_flag
C4 N1 C11 61.36(16) . . ?
C4 N1 H1 110(2) . . ?
C11 N1 H1 109(2) . . ?
C2 C1 H1A 124(2) . . ?
C2 C1 H1B 124(2) . . ?
H1A C1 H1B 111.7(19) . . ?
C1 C2 H2 117.9 . . ?
C1 C2 C3 124.1(3) . . ?
C3 C2 H2 117.9 . . ?
C2 C3 H3A 109.3 . . ?
C2 C3 H3B 109.3 . . ?
C2 C3 C4 111.8(2) . . ?
H3A C3 H3B 107.9 . . ?
C4 C3 H3A 109.3 . . ?
C4 C3 H3B 109.3 . . ?
N1 C4 C3 116.9(2) . . ?
N1 C4 C5 116.1(2) . . ?
N1 C4 C11 59.72(17) . . ?
C5 C4 C3 115.7(2) . . ?
C5 C4 C11 120.7(2) . . ?
C11 C4 C3 116.2(2) . . ?
C6 C5 C4 120.8(3) . . ?
C10 C5 C4 120.6(3) . . ?
C10 C5 C6 118.6(2) . . ?
C5 C6 H6 119.6 . . ?
C5 C6 C7 120.8(3) . . ?
C7 C6 H6 119.6 . . ?
C6 C7 H7 120.0 . . ?
C8 C7 C6 120.0(3) . . ?
C8 C7 H7 120.0 . . ?
C7 C8 H8 120.1 . . ?
C7 C8 C9 119.9(3) . . ?
C9 C8 H8 120.1 . . ?
C8 C9 H9 119.7 . . ?
C8 C9 C10 120.5(3) . . ?
C10 C9 H9 119.7 . . ?
C5 C10 H10 119.9 . . ?
C9 C10 C5 120.3(3) . . ?
C9 C10 H10 119.9 . . ?
N1 C11 C4 58.93(16) . . ?
N1 C11 H11 114.8 . . ?
N1 C11 C12 117.6(2) . . ?
C4 C11 H11 114.8 . . ?
C12 C11 C4 124.3(2) . . ?
C12 C11 H11 114.8 . . ?
C13 C12 C11 119.0(2) . . ?
C17 C12 C11 122.4(2) . . ?
C17 C12 C13 118.7(2) . . ?
C12 C13 H13 119.3 . . ?
C14 C13 C12 121.3(3) . . ?
C14 C13 H13 119.3 . . ?
C13 C14 H14 120.7 . . ?
C15 C14 C13 118.5(3) . . ?
C15 C14 H14 120.7 . . ?
C14 C15 Cl1 119.1(2) . . ?
C16 C15 Cl1 119.3(2) . . ?
C16 C15 C14 121.5(2) . . ?
C15 C16 H16 120.5 . . ?
C15 C16 C17 119.1(3) . . ?
C17 C16 H16 120.5 . . ?
C12 C17 C16 120.8(3) . . ?
C12 C17 H17 119.6 . . ?
C16 C17 H17 119.6 . . ?

loop_
_geom_bond_atom_site_label_1
_geom_bond_atom_site_label_2
_geom_bond_distance
_geom_bond_site_symmetry_2
_geom_bond_publ_flag
Cl1 C15 1.751(2) . ?
N1 C4 1.469(3) . ?
N1 C11 1.481(3) . ?
N1 H1 0.899(13) . ?
C1 C2 1.312(4) . ?
C1 H1A 0.943(13) . ?
C1 H1B 0.948(13) . ?
C2 H2 0.9500 . ?
C2 C3 1.498(4) . ?
C3 H3A 0.9900 . ?
C3 H3B 0.9900 . ?
C3 C4 1.526(4) . ?
C4 C5 1.491(3) . ?
C4 C11 1.505(3) . ?
C5 C6 1.389(4) . ?
C5 C10 1.389(4) . ?
C6 H6 0.9500 . ?
C6 C7 1.390(4) . ?
C7 H7 0.9500 . ?
C7 C8 1.372(4) . ?
C8 H8 0.9500 . ?
C8 C9 1.375(4) . ?
C9 H9 0.9500 . ?
C9 C10 1.388(4) . ?
C10 H10 0.9500 . ?
C11 H11 1.0000 . ?
C11 C12 1.485(4) . ?
C12 C13 1.389(4) . ?
C12 C17 1.385(4) . ?
C13 H13 0.9500 . ?
C13 C14 1.385(4) . ?
C14 H14 0.9500 . ?
C14 C15 1.380(4) . ?
C15 C16 1.379(4) . ?
C16 H16 0.9500 . ?
C16 C17 1.387(4) . ?
C17 H17 0.9500 . ?

loop_
_geom_torsion_atom_site_label_1
_geom_torsion_atom_site_label_2
_geom_torsion_atom_site_label_3
_geom_torsion_atom_site_label_4
_geom_torsion
_geom_torsion_site_symmetry_1
_geom_torsion_site_symmetry_2
_geom_torsion_site_symmetry_3
_geom_torsion_site_symmetry_4
_geom_torsion_publ_flag
Cl1 C15 C16 C17 -179.1(2) . . . . ?
N1 C4 C5 C6 -28.2(3) . . . . ?
N1 C4 C5 C10 154.2(2) . . . . ?
N1 C4 C11 C12 -104.1(3) . . . . ?
N1 C11 C12 C13 173.5(2) . . . . ?
N1 C11 C12 C17 -5.1(3) . . . . ?
C1 C2 C3 C4 -123.2(4) . . . . ?
C2 C3 C4 N1 78.0(3) . . . . ?
C2 C3 C4 C5 -64.2(3) . . . . ?
C2 C3 C4 C11 145.6(2) . . . . ?
C3 C4 C5 C6 114.3(3) . . . . ?
C3 C4 C5 C10 -63.2(3) . . . . ?
C3 C4 C11 N1 -107.3(3) . . . . ?
C3 C4 C11 C12 148.6(3) . . . . ?
C4 N1 C11 C12 115.3(2) . . . . ?
C4 C5 C6 C7 -177.4(2) . . . . ?
C4 C5 C10 C9 177.3(2) . . . . ?
C4 C11 C12 C13 -116.9(3) . . . . ?
C4 C11 C12 C17 64.5(3) . . . . ?
C5 C4 C11 N1 104.2(3) . . . . ?
C5 C4 C11 C12 0.1(4) . . . . ?
C5 C6 C7 C8 0.3(4) . . . . ?
C6 C5 C10 C9 -0.4(4) . . . . ?
C6 C7 C8 C9 -0.5(4) . . . . ?
C7 C8 C9 C10 0.4(5) . . . . ?
C8 C9 C10 C5 0.1(5) . . . . ?
C10 C5 C6 C7 0.2(4) . . . . ?
C11 N1 C4 C3 106.0(2) . . . . ?
C11 N1 C4 C5 -111.9(2) . . . . ?
C11 C4 C5 C6 -97.0(3) . . . . ?
C11 C4 C5 C10 85.4(3) . . . . ?
C11 C12 C13 C14 -177.5(2) . . . . ?
C11 C12 C17 C16 176.7(2) . . . . ?
C12 C13 C14 C15 0.3(4) . . . . ?
C13 C12 C17 C16 -1.9(4) . . . . ?
C13 C14 C15 Cl1 178.4(2) . . . . ?
C13 C14 C15 C16 -1.2(4) . . . . ?
C14 C15 C16 C17 0.5(4) . . . . ?
C15 C16 C17 C12 1.1(4) . . . . ?
C17 C12 C13 C14 1.2(4) . . . . ?
